data_7248778
loop_
_publ_author_name
'\/Lyczko, Krzysztof'
'Pogorzelska, Anna'
'Cz\;e\'scik, Urszula'
'Koronkiewicz, Miros\/lawa'
'Rode, Joanna E.'
'Bednarek, El\.zbieta'
'Kaw\;ecki, Robert'
'W\;egrzy\'nska, Karolina'
'Baraniak, Anna'
'Milczarek, Ma\/lgorzata'
'Dobrowolski, Jan Cz.'

_publ_section_title
;
 Tricarbonyl rhenium(i) complexes with 8-hydroxyquinolines: structural,
 chemical, antibacterial, and anticancer characteristics
;
_journal_issue 25
_journal_name_full 'RSC Advances'
_journal_page_first 18080
_journal_page_last 18092
_journal_paper_doi 10.1039/D4RA03141E
_journal_volume 14
_journal_year 2024
_chemical_formula_moiety 'C21 H13 Cl N3 O4 Re'
_chemical_formula_sum 'C21 H13 Cl N3 O4 Re'
_chemical_formula_weight 592.99
_chemical_name_systematic
;
tricarbonyl-(5-phenyl-1H-pyrazole)-(5-chloroquinolin-8-olato-N,O)-rhenium(I)
;
_space_group_crystal_system triclinic
_space_group_IT_number 2
_space_group_name_Hall '-P 1'
_space_group_name_H-M_alt 'P -1'
_atom_sites_solution_hydrogens mixed
_atom_sites_solution_primary direct
_audit_creation_date 2023-11-26
_audit_creation_method
;
Olex2 1.5
(compiled 2023.08.24 svn.re1ec1418 for OlexSys, GUI svn.r6817)
;
_audit_update_record
;
2024-04-21 deposited with the CCDC.	2024-05-26 downloaded from the CCDC.
;
_cell_angle_alpha 67.014(5)
_cell_angle_beta 75.785(5)
_cell_angle_gamma 65.454(6)
_cell_formula_units_Z 2
_cell_length_a 9.8714(6)
_cell_length_b 10.2322(6)
_cell_length_c 11.4613(6)
_cell_measurement_reflns_used 8040
_cell_measurement_temperature 100.0(1)
_cell_measurement_theta_max 70.5570
_cell_measurement_theta_min 4.2090
_cell_volume 964.62(11)
_computing_cell_refinement 'CrysAlisPro (Rigaku OD, 2022)'
_computing_data_collection 'CrysAlisPro (Rigaku OD, 2022)'
_computing_data_reduction 'CrysAlisPro (Rigaku OD, 2022)'
_computing_molecular_graphics 'Olex2 1.5 (Dolomanov et al., 2009)'
_computing_publication_material 'Olex2 1.5 (Dolomanov et al., 2009)'
_computing_structure_refinement 'SHELXL 2017/1 (Sheldrick, 2015)'
_computing_structure_solution 'SHELXS-97 (Sheldrick, 1990)'
_diffrn_ambient_temperature 100.0(1)
_diffrn_detector_area_resol_mean 16.0131
_diffrn_measured_fraction_theta_full 0.996
_diffrn_measured_fraction_theta_max 0.987
_diffrn_measurement_device_type 'SuperNova, Dual, Cu at home/near, Eos'
_diffrn_measurement_method '\w scans'
_diffrn_radiation_type CuK\a
_diffrn_radiation_wavelength 1.54184
_diffrn_reflns_av_R_equivalents 0.0478
_diffrn_reflns_av_unetI/netI 0.0436
_diffrn_reflns_Laue_measured_fraction_full 0.996
_diffrn_reflns_Laue_measured_fraction_max 0.987
_diffrn_reflns_limit_h_max 12
_diffrn_reflns_limit_h_min -12
_diffrn_reflns_limit_k_max 12
_diffrn_reflns_limit_k_min -12
_diffrn_reflns_limit_l_max 12
_diffrn_reflns_limit_l_min -13
_diffrn_reflns_number 13414
_diffrn_reflns_point_group_measured_fraction_full 0.996
_diffrn_reflns_point_group_measured_fraction_max 0.987
_diffrn_reflns_theta_full 67.684
_diffrn_reflns_theta_max 70.843
_diffrn_reflns_theta_min 4.211
_diffrn_source 'micro-focus sealed X-ray tube'
_exptl_absorpt_coefficient_mu 13.906
_exptl_absorpt_correction_T_max 1.00000
_exptl_absorpt_correction_T_min 0.91291
_exptl_absorpt_correction_type multi-scan
_exptl_absorpt_process_details 'CrysAlisPro (Rigaku OD, 2022)'
_exptl_crystal_colour yellow
_exptl_crystal_density_diffrn 2.042
_exptl_crystal_density_method 'not measured'
_exptl_crystal_description block
_exptl_crystal_F_000 568
_exptl_crystal_size_max 0.08
_exptl_crystal_size_mid 0.05
_exptl_crystal_size_min 0.03
_refine_diff_density_max 1.697
_refine_diff_density_min -1.388
_refine_diff_density_rms 0.139
_refine_ls_extinction_method none
_refine_ls_goodness_of_fit_ref 1.035
_refine_ls_hydrogen_treatment mixed
_refine_ls_matrix_type full
_refine_ls_number_parameters 275
_refine_ls_number_reflns 3660
_refine_ls_number_restraints 0
_refine_ls_restrained_S_all 1.035
_refine_ls_R_factor_all 0.0365
_refine_ls_R_factor_gt 0.0289
_refine_ls_shift/su_max 0.001
_refine_ls_shift/su_mean 0.000
_refine_ls_structure_factor_coef Fsqd
_refine_ls_weighting_details 'w=1/[\s^2^(Fo^2^)+(0.0226P)^2^+3.8048P] where P=(Fo^2^+2Fc^2^)/3'
_refine_ls_weighting_scheme calc
_refine_ls_wR_factor_gt 0.0635
_refine_ls_wR_factor_ref 0.0659
_reflns_Friedel_coverage 0.000
_reflns_number_gt 3345
_reflns_number_total 3660
_reflns_threshold_expression 'I > 2\s(I)'
_cod_data_source_file d4ra03141e2.cif
_cod_data_source_block 12-re(co)3(ClQ)hphpz
_cod_database_code 7248778
_shelx_shelxl_version_number 2017/1
_shelx_space_group_comment
;
The symmetry employed for this shelxl refinement is uniquely defined
by the following loop, which should always be used as a source of
symmetry information in preference to the above space-group names.
They are only intended as comments.
;
_olex2_refinement_description
;
1. Fixed Uiso
 At 1.2 times of:
  All C(H) groups
2.a Aromatic/amide H refined with riding coordinates:
 C19(H19), C14(H14), C5(H5), C4(H4), C9(H9), C6(H6), C20(H20), C17(H17),
 C18(H18), C15(H15), C21(H21), C10(H10)
;
_olex2_submission_special_instructions 'No special instructions were received'

loop_
_space_group_symop_operation_xyz
'x, y, z'
'-x, -y, -z'

loop_
_atom_site_label
_atom_site_type_symbol
_atom_site_fract_x
_atom_site_fract_y
_atom_site_fract_z
_atom_site_U_iso_or_equiv
_atom_site_adp_type
_atom_site_occupancy
_atom_site_site_symmetry_order
_atom_site_calc_flag
_atom_site_refinement_flags_posn
_atom_site_refinement_flags_adp
_atom_site_refinement_flags_occupancy
_atom_site_disorder_assembly
_atom_site_disorder_group
Re1 Re 0.48085(2) 0.35026(2) 0.75015(2) 0.01661(7) Uani 1 1 d . . . . .
Cl1 Cl -0.21641(13) 0.87873(13) 0.88130(13) 0.0267(3) Uani 1 1 d . . . . .
C19 C 0.9508(6) 0.8978(6) 0.2599(5) 0.0295(12) Uani 1 1 d . . . . .
H19 H 1.015034 0.939451 0.193025 0.035 Uiso 1 1 calc R U . . .
N2 N 0.5430(4) 0.5515(4) 0.6827(4) 0.0168(8) Uani 1 1 d . . . . .
C3 C 0.4224(5) 0.1760(5) 0.8135(5) 0.0190(10) Uani 1 1 d . . . . .
N1 N 0.3078(4) 0.4638(4) 0.8737(4) 0.0172(8) Uani 1 1 d . . . . .
C14 C 0.5817(5) 0.7616(5) 0.6642(5) 0.0195(10) Uani 1 1 d . . . . .
H14 H 0.576603 0.847058 0.681671 0.023 Uiso 1 1 calc R U . . .
O2 O 0.7160(4) 0.1933(4) 0.9398(4) 0.0289(8) Uani 1 1 d . . . . .
C7 C 0.0614(5) 0.6613(5) 0.8776(5) 0.0201(10) Uani 1 1 d . . . . .
C5 C 0.1908(6) 0.5199(6) 1.0661(5) 0.0225(10) Uani 1 1 d . . . . .
H5 H 0.195359 0.497473 1.153952 0.027 Uiso 1 1 calc R U . . .
C13 C 0.6641(5) 0.7114(5) 0.5632(5) 0.0194(10) Uani 1 1 d . . . . .
C12 C 0.1843(5) 0.5742(5) 0.8123(5) 0.0167(9) Uani 1 1 d . . . . .
C4 C 0.3100(5) 0.4382(5) 0.9951(5) 0.0197(10) Uani 1 1 d . . . . .
H4 H 0.395164 0.361815 1.036544 0.024 Uiso 1 1 calc R U . . .
C8 C -0.0597(5) 0.7713(5) 0.8064(5) 0.0223(11) Uani 1 1 d . . . . .
C11 C 0.1886(5) 0.5925(5) 0.6817(5) 0.0180(10) Uani 1 1 d . . . . .
C9 C -0.0547(5) 0.7925(5) 0.6795(5) 0.0202(10) Uani 1 1 d . . . . .
H9 H -0.136304 0.868955 0.633324 0.024 Uiso 1 1 calc R U . . .
C6 C 0.0687(5) 0.6313(5) 1.0074(5) 0.0208(10) Uani 1 1 d . . . . .
H6 H -0.011145 0.688538 1.053900 0.025 Uiso 1 1 calc R U . . .
C20 C 0.9722(6) 0.7443(6) 0.2964(5) 0.0255(11) Uani 1 1 d . . . . .
H20 H 1.051650 0.681353 0.254199 0.031 Uiso 1 1 calc R U . . .
C17 C 0.7404(5) 0.9279(5) 0.4199(5) 0.0233(11) Uani 1 1 d . . . . .
H17 H 0.661096 0.990991 0.462172 0.028 Uiso 1 1 calc R U . . .
C18 C 0.8340(6) 0.9896(6) 0.3224(6) 0.0300(12) Uani 1 1 d . . . . .
H18 H 0.818478 1.094390 0.298195 0.036 Uiso 1 1 calc R U . . .
C15 C 0.5079(5) 0.6603(5) 0.7348(5) 0.0197(10) Uani 1 1 d . . . . .
H15 H 0.441610 0.667033 0.809723 0.024 Uiso 1 1 calc R U . . .
C21 C 0.8792(5) 0.6826(5) 0.3935(5) 0.0217(10) Uani 1 1 d . . . . .
H21 H 0.895185 0.577667 0.417392 0.026 Uiso 1 1 calc R U . . .
N3 N 0.6391(4) 0.5859(4) 0.5776(4) 0.0185(8) Uani 1 1 d . . . . .
C2 C 0.6292(5) 0.2466(5) 0.8670(5) 0.0221(11) Uani 1 1 d . . . . .
O1 O 0.6906(4) 0.1794(4) 0.5672(4) 0.0280(8) Uani 1 1 d . . . . .
O4 O 0.3060(3) 0.5038(3) 0.6289(3) 0.0169(7) Uani 1 1 d . . . . .
C1 C 0.6152(5) 0.2507(5) 0.6320(5) 0.0211(10) Uani 1 1 d . . . . .
C16 C 0.7615(5) 0.7738(5) 0.4568(5) 0.0195(10) Uani 1 1 d . . . . .
O3 O 0.3947(4) 0.0661(4) 0.8508(4) 0.0293(9) Uani 1 1 d . . . . .
C10 C 0.0677(5) 0.7043(5) 0.6162(5) 0.0207(10) Uani 1 1 d . . . . .
H10 H 0.067855 0.721088 0.528595 0.025 Uiso 1 1 calc R U . . .
H3 H 0.668(7) 0.547(8) 0.518(7) 0.05(2) Uiso 1 1 d . . . . .

loop_
_atom_site_aniso_label
_atom_site_aniso_U_11
_atom_site_aniso_U_22
_atom_site_aniso_U_33
_atom_site_aniso_U_23
_atom_site_aniso_U_13
_atom_site_aniso_U_12
Re1 0.01665(11) 0.01400(10) 0.01915(13) -0.00740(8) -0.00042(8) -0.00438(7)
Cl1 0.0209(5) 0.0208(5) 0.0326(7) -0.0117(5) 0.0033(5) -0.0024(4)
C19 0.030(3) 0.037(3) 0.023(3) -0.007(2) 0.004(2) -0.020(2)
N2 0.0159(18) 0.0170(19) 0.016(2) -0.0061(16) -0.0005(16) -0.0046(15)
C3 0.021(2) 0.022(2) 0.012(3) -0.007(2) 0.0020(19) -0.0056(19)
N1 0.0198(19) 0.0149(18) 0.018(2) -0.0070(16) -0.0015(16) -0.0059(15)
C14 0.019(2) 0.018(2) 0.024(3) -0.010(2) -0.002(2) -0.0054(18)
O2 0.0278(19) 0.0229(18) 0.035(2) -0.0076(17) -0.0137(17) -0.0044(15)
C7 0.021(2) 0.016(2) 0.026(3) -0.008(2) 0.001(2) -0.0097(18)
C5 0.030(3) 0.025(2) 0.015(3) -0.010(2) 0.003(2) -0.013(2)
C13 0.021(2) 0.019(2) 0.022(3) -0.008(2) -0.007(2) -0.0059(18)
C12 0.020(2) 0.015(2) 0.018(3) -0.0068(19) -0.0014(19) -0.0080(18)
C4 0.022(2) 0.019(2) 0.020(3) -0.008(2) -0.002(2) -0.0069(19)
C8 0.016(2) 0.018(2) 0.032(3) -0.012(2) 0.002(2) -0.0047(18)
C11 0.017(2) 0.015(2) 0.024(3) -0.009(2) -0.0008(19) -0.0059(17)
C9 0.016(2) 0.016(2) 0.024(3) -0.005(2) -0.0026(19) -0.0026(18)
C6 0.023(2) 0.021(2) 0.021(3) -0.011(2) 0.005(2) -0.0092(19)
C20 0.025(2) 0.031(3) 0.025(3) -0.016(2) 0.000(2) -0.009(2)
C17 0.025(2) 0.019(2) 0.028(3) -0.008(2) -0.003(2) -0.0088(19)
C18 0.034(3) 0.025(3) 0.033(3) -0.005(2) -0.004(2) -0.016(2)
C15 0.023(2) 0.020(2) 0.018(3) -0.008(2) -0.001(2) -0.0078(19)
C21 0.025(2) 0.019(2) 0.024(3) -0.011(2) -0.003(2) -0.0068(19)
N3 0.0175(19) 0.020(2) 0.019(2) -0.0082(18) -0.0004(17) -0.0064(16)
C2 0.024(2) 0.014(2) 0.028(3) -0.007(2) 0.004(2) -0.0095(19)
O1 0.0333(19) 0.0216(18) 0.025(2) -0.0144(16) 0.0078(16) -0.0053(15)
O4 0.0172(15) 0.0191(16) 0.0150(18) -0.0090(14) -0.0019(13) -0.0038(13)
C1 0.023(2) 0.013(2) 0.024(3) 0.001(2) -0.006(2) -0.0082(19)
C16 0.022(2) 0.021(2) 0.016(3) -0.005(2) -0.0051(19) -0.0070(19)
O3 0.0333(19) 0.0233(18) 0.033(2) -0.0107(17) 0.0059(17) -0.0148(16)
C10 0.024(2) 0.022(2) 0.019(3) -0.008(2) -0.004(2) -0.009(2)

loop_
_atom_type_symbol
_atom_type_description
_atom_type_scat_dispersion_real
_atom_type_scat_dispersion_imag
_atom_type_scat_source
C C 0.0181 0.0091 'International Tables Vol C Tables 4.2.6.8 and 6.1.1.4'
H H 0.0000 0.0000 'International Tables Vol C Tables 4.2.6.8 and 6.1.1.4'
Cl Cl 0.3639 0.7018 'International Tables Vol C Tables 4.2.6.8 and 6.1.1.4'
N N 0.0311 0.0180 'International Tables Vol C Tables 4.2.6.8 and 6.1.1.4'
O O 0.0492 0.0322 'International Tables Vol C Tables 4.2.6.8 and 6.1.1.4'
Re Re -5.2083 5.8923 'International Tables Vol C Tables 4.2.6.8 and 6.1.1.4'

loop_
_geom_angle_atom_site_label_1
_geom_angle_atom_site_label_2
_geom_angle_atom_site_label_3
_geom_angle
_geom_angle_site_symmetry_1
_geom_angle_site_symmetry_3
_geom_angle_publ_flag
C3 Re1 N2 178.23(17) . . ?
C3 Re1 N1 93.21(16) . . ?
C3 Re1 O4 98.51(17) . . ?
C3 Re1 C1 83.60(19) . . ?
N1 Re1 N2 85.05(14) . . ?
C2 Re1 N2 90.24(17) . . ?
C2 Re1 C3 89.6(2) . . ?
C2 Re1 N1 95.69(18) . . ?
C2 Re1 O4 169.03(15) . . ?
C2 Re1 C1 90.3(2) . . ?
O4 Re1 N2 81.41(13) . . ?
O4 Re1 N1 76.60(14) . . ?
C1 Re1 N2 98.17(17) . . ?
C1 Re1 N1 173.23(18) . . ?
C1 Re1 O4 97.92(17) . . ?
C20 C19 H19 120.3 . . ?
C20 C19 C18 119.3(5) . . ?
C18 C19 H19 120.3 . . ?
C15 N2 Re1 130.2(3) . . ?
C15 N2 N3 104.8(4) . . ?
N3 N2 Re1 124.8(3) . . ?
O3 C3 Re1 176.4(4) . . ?
C12 N1 Re1 113.3(3) . . ?
C4 N1 Re1 127.4(3) . . ?
C4 N1 C12 119.4(4) . . ?
C13 C14 H14 127.2 . . ?
C13 C14 C15 105.5(4) . . ?
C15 C14 H14 127.2 . . ?
C12 C7 C8 116.7(5) . . ?
C6 C7 C12 117.8(4) . . ?
C6 C7 C8 125.5(4) . . ?
C4 C5 H5 120.3 . . ?
C6 C5 H5 120.3 . . ?
C6 C5 C4 119.4(5) . . ?
C14 C13 C16 130.4(4) . . ?
N3 C13 C14 106.7(4) . . ?
N3 C13 C16 122.9(4) . . ?
N1 C12 C7 121.1(4) . . ?
N1 C12 C11 116.0(4) . . ?
C7 C12 C11 122.9(4) . . ?
N1 C4 C5 122.4(5) . . ?
N1 C4 H4 118.8 . . ?
C5 C4 H4 118.8 . . ?
C7 C8 Cl1 119.3(4) . . ?
C9 C8 Cl1 119.9(4) . . ?
C9 C8 C7 120.8(4) . . ?
O4 C11 C12 119.0(4) . . ?
O4 C11 C10 123.3(5) . . ?
C10 C11 C12 117.7(4) . . ?
C8 C9 H9 119.1 . . ?
C8 C9 C10 121.8(5) . . ?
C10 C9 H9 119.1 . . ?
C7 C6 H6 120.1 . . ?
C5 C6 C7 119.9(4) . . ?
C5 C6 H6 120.1 . . ?
C19 C20 H20 119.6 . . ?
C21 C20 C19 120.8(5) . . ?
C21 C20 H20 119.6 . . ?
C18 C17 H17 119.6 . . ?
C18 C17 C16 120.8(5) . . ?
C16 C17 H17 119.6 . . ?
C19 C18 H18 120.0 . . ?
C17 C18 C19 120.0(5) . . ?
C17 C18 H18 120.0 . . ?
N2 C15 C14 110.9(4) . . ?
N2 C15 H15 124.5 . . ?
C14 C15 H15 124.5 . . ?
C20 C21 H21 119.8 . . ?
C20 C21 C16 120.3(4) . . ?
C16 C21 H21 119.8 . . ?
N2 N3 H3 126(5) . . ?
C13 N3 N2 112.0(4) . . ?
C13 N3 H3 121(5) . . ?
O2 C2 Re1 175.1(4) . . ?
C11 O4 Re1 115.0(3) . . ?
O1 C1 Re1 173.2(4) . . ?
C17 C16 C13 119.3(4) . . ?
C17 C16 C21 118.7(5) . . ?
C21 C16 C13 122.0(4) . . ?
C11 C10 C9 120.1(5) . . ?
C11 C10 H10 120.0 . . ?
C9 C10 H10 120.0 . . ?

loop_
_geom_bond_atom_site_label_1
_geom_bond_atom_site_label_2
_geom_bond_distance
_geom_bond_site_symmetry_2
_geom_bond_publ_flag
Re1 N2 2.189(4) . ?
Re1 C3 1.918(5) . ?
Re1 N1 2.173(4) . ?
Re1 C2 1.904(5) . ?
Re1 O4 2.145(3) . ?
Re1 C1 1.924(5) . ?
Cl1 C8 1.735(5) . ?
C19 H19 0.9500 . ?
C19 C20 1.392(7) . ?
C19 C18 1.395(8) . ?
N2 C15 1.346(6) . ?
N2 N3 1.364(6) . ?
C3 O3 1.159(6) . ?
N1 C12 1.383(6) . ?
N1 C4 1.316(6) . ?
C14 H14 0.9500 . ?
C14 C13 1.386(7) . ?
C14 C15 1.394(7) . ?
O2 C2 1.155(6) . ?
C7 C12 1.415(6) . ?
C7 C8 1.416(7) . ?
C7 C6 1.411(7) . ?
C5 H5 0.9500 . ?
C5 C4 1.410(6) . ?
C5 C6 1.364(7) . ?
C13 N3 1.347(6) . ?
C13 C16 1.465(7) . ?
C12 C11 1.427(7) . ?
C4 H4 0.9500 . ?
C8 C9 1.376(7) . ?
C11 O4 1.320(5) . ?
C11 C10 1.389(7) . ?
C9 H9 0.9500 . ?
C9 C10 1.406(6) . ?
C6 H6 0.9500 . ?
C20 H20 0.9500 . ?
C20 C21 1.382(7) . ?
C17 H17 0.9500 . ?
C17 C18 1.389(7) . ?
C17 C16 1.399(6) . ?
C18 H18 0.9500 . ?
C15 H15 0.9500 . ?
C21 H21 0.9500 . ?
C21 C16 1.400(6) . ?
N3 H3 0.86(7) . ?
O1 C1 1.157(6) . ?
C10 H10 0.9500 . ?

loop_
_geom_hbond_atom_site_label_D
_geom_hbond_atom_site_label_H
_geom_hbond_atom_site_label_A
_geom_hbond_distance_DH
_geom_hbond_distance_HA
_geom_hbond_distance_DA
_geom_hbond_angle_DHA
_geom_hbond_site_symmetry_A
_geom_hbond_publ_flag
N3 H3 O4 0.86(7) 1.88(7) 2.718(5) 167(7) 2_666 yes

loop_
_geom_torsion_atom_site_label_1
_geom_torsion_atom_site_label_2
_geom_torsion_atom_site_label_3
_geom_torsion_atom_site_label_4
_geom_torsion
_geom_torsion_site_symmetry_1
_geom_torsion_site_symmetry_2
_geom_torsion_site_symmetry_3
_geom_torsion_site_symmetry_4
_geom_torsion_publ_flag
Re1 N2 C15 C14 175.3(3) . . . . ?
Re1 N2 N3 C13 -176.1(3) . . . . ?
Re1 N1 C12 C7 -179.1(3) . . . . ?
Re1 N1 C12 C11 1.6(5) . . . . ?
Re1 N1 C4 C5 179.7(3) . . . . ?
Cl1 C8 C9 C10 -177.7(4) . . . . ?
C19 C20 C21 C16 0.0(8) . . . . ?
N1 C12 C11 O4 1.0(6) . . . . ?
N1 C12 C11 C10 -178.8(4) . . . . ?
C14 C13 N3 N2 0.6(5) . . . . ?
C14 C13 C16 C17 -23.5(8) . . . . ?
C14 C13 C16 C21 154.0(5) . . . . ?
C7 C12 C11 O4 -178.3(4) . . . . ?
C7 C12 C11 C10 1.9(7) . . . . ?
C7 C8 C9 C10 1.7(7) . . . . ?
C13 C14 C15 N2 0.8(6) . . . . ?
C12 N1 C4 C5 -0.3(7) . . . . ?
C12 C7 C8 Cl1 178.2(3) . . . . ?
C12 C7 C8 C9 -1.1(7) . . . . ?
C12 C7 C6 C5 -0.9(7) . . . . ?
C12 C11 O4 Re1 -3.1(5) . . . . ?
C12 C11 C10 C9 -1.4(7) . . . . ?
C4 N1 C12 C7 0.9(6) . . . . ?
C4 N1 C12 C11 -178.4(4) . . . . ?
C4 C5 C6 C7 1.5(7) . . . . ?
C8 C7 C12 N1 -179.9(4) . . . . ?
C8 C7 C12 C11 -0.6(7) . . . . ?
C8 C7 C6 C5 178.7(5) . . . . ?
C8 C9 C10 C11 -0.4(7) . . . . ?
C6 C7 C12 N1 -0.3(6) . . . . ?
C6 C7 C12 C11 178.9(4) . . . . ?
C6 C7 C8 Cl1 -1.3(7) . . . . ?
C6 C7 C8 C9 179.3(4) . . . . ?
C6 C5 C4 N1 -0.9(7) . . . . ?
C20 C19 C18 C17 -0.1(8) . . . . ?
C20 C21 C16 C13 -177.7(5) . . . . ?
C20 C21 C16 C17 -0.1(7) . . . . ?
C18 C19 C20 C21 0.1(8) . . . . ?
C18 C17 C16 C13 177.7(5) . . . . ?
C18 C17 C16 C21 0.1(8) . . . . ?
C15 N2 N3 C13 -0.1(5) . . . . ?
C15 C14 C13 N3 -0.8(5) . . . . ?
C15 C14 C13 C16 178.9(5) . . . . ?
N3 N2 C15 C14 -0.5(5) . . . . ?
N3 C13 C16 C17 156.1(5) . . . . ?
N3 C13 C16 C21 -26.3(7) . . . . ?
O4 C11 C10 C9 178.8(4) . . . . ?
C16 C13 N3 N2 -179.1(4) . . . . ?
C16 C17 C18 C19 0.0(8) . . . . ?
C10 C11 O4 Re1 176.7(3) . . . . ?
